data_4029215
loop_
_publ_author_name
'Fallon, Thomas'
'Willis, Anthony C'
'Paddon-Row, Michael N'
'Sherburn, Michael S'

_publ_section_title
;
 Furanodendralenes.
;
_journal_issue 7
_journal_name_full 'The Journal of organic chemistry'
_journal_page_first 3185
_journal_page_last 3193
_journal_paper_doi 10.1021/jo500458y
_journal_volume 79
_journal_year 2014
_chemical_absolute_configuration unk
_chemical_compound_source local
_chemical_formula_moiety 'C28 H22 N2 O5'
_chemical_formula_sum 'C28 H22 N2 O5'
_chemical_formula_weight 466.49
_space_group_IT_number 19
_symmetry_cell_setting orthorhombic
_symmetry_space_group_name_Hall 'P 2ac 2ab'
_symmetry_space_group_name_H-M 'P 21 21 21'
_atom_sites_solution_hydrogens geom
_atom_sites_solution_primary direct
_audit_creation_date 10-07-02
_audit_creation_method CRYSTALS_ver_12.87
_audit_update_record
;
2010-07-02 - Report on C28 H22 N2 O5
             by Anthony C. Willis
             for Thomas Fallon and Mick Sherburn
2010-07-02 - passes checkcif tests with minor warnings
;
_cell_angle_alpha 90
_cell_angle_beta 90
_cell_angle_gamma 90
_cell_formula_units_Z 4
_cell_length_a 7.8354(2)
_cell_length_b 16.7282(5)
_cell_length_c 17.0838(5)
_cell_measurement_reflns_used 59152
_cell_measurement_temperature 200
_cell_measurement_theta_max 25
_cell_measurement_theta_min 3
_cell_volume 2239.21(11)
_computing_cell_refinement 'DENZO/SCALEPACK (Otwinowski & Minor, 1997)'
_computing_data_collection 'COLLECT (Nonius, 2001).'
_computing_data_reduction 'DENZO/SCALEPACK (Otwinowski & Minor, 1997)'
_computing_molecular_graphics
; 
ORTEP-II (Johnson 1976) in teXsan (MSC, 1992-1997)
;
_computing_publication_material 'CRYSTALS (Betteridge et al., 2003)'
_computing_structure_refinement 'CRYSTALS (Betteridge et al., 2003)'
_computing_structure_solution 'SIR92 (Altomare et al., 1994)'
_diffrn_ambient_temperature 200
_diffrn_measured_fraction_theta_full 0.992
_diffrn_measured_fraction_theta_max 0.992
_diffrn_measurement_device 'Nonius KappaCCD'
_diffrn_measurement_device_type Area
_diffrn_measurement_method ' \f and \w scans with CCD '
_diffrn_radiation_monochromator graphite
_diffrn_radiation_type 'Mo K\a'
_diffrn_radiation_wavelength 0.71073
_diffrn_reflns_av_R_equivalents 0.056
_diffrn_reflns_limit_h_max 9
_diffrn_reflns_limit_h_min -9
_diffrn_reflns_limit_k_max 18
_diffrn_reflns_limit_k_min -19
_diffrn_reflns_limit_l_max 20
_diffrn_reflns_limit_l_min -20
_diffrn_reflns_number 23783
_diffrn_reflns_theta_full 25.168
_diffrn_reflns_theta_max 25.168
_diffrn_reflns_theta_min 2.677
_diffrn_standards_number 0
_exptl_absorpt_coefficient_mu 0.096
_exptl_absorpt_correction_T_max 0.993
_exptl_absorpt_correction_T_min 0.979
_exptl_absorpt_correction_type integration
_exptl_absorpt_process_details
;
via Gaussian method (Coppens, 1970) implemented in maXus (2000)
;
_exptl_crystal_colour colourless
_exptl_crystal_density_diffrn 1.384
_exptl_crystal_density_method 'not measured'
_exptl_crystal_description plate
_exptl_crystal_F_000 976
_exptl_crystal_size_max 0.300
_exptl_crystal_size_mid 0.210
_exptl_crystal_size_min 0.070
_refine_diff_density_max 0.17
_refine_diff_density_min -0.18
_refine_ls_extinction_method None
_refine_ls_goodness_of_fit_ref 1.0277
_refine_ls_hydrogen_treatment constr
_refine_ls_matrix_type full
_refine_ls_number_parameters 316
_refine_ls_number_reflns 2286
_refine_ls_number_restraints 0
_refine_ls_R_factor_all 0.0388
_refine_ls_R_factor_gt 0.0332
_refine_ls_shift/su_max 0.0003398
_refine_ls_shift/su_mean 0.000005
_refine_ls_structure_factor_coef Fsqd
_refine_ls_weighting_details
;
 Method= Modified Sheldrick 
 w=1/[\s^2^(F^2^) + ( 0.04P)^2^ + 0.51P] 
 ,where P=(max(Fo^2^,0) + 2Fc^2^)/3 
;
_refine_ls_weighting_scheme calc
_refine_ls_wR_factor_all 0.0787
_refine_ls_wR_factor_gt 0.0760
_refine_ls_wR_factor_ref 0.0787
_reflns_limit_h_max 9
_reflns_limit_h_min 0
_reflns_limit_k_max 19
_reflns_limit_k_min 0
_reflns_limit_l_max 20
_reflns_limit_l_min 0
_reflns_number_gt 2087
_reflns_number_total 2289
_reflns_threshold_expression I>2.0\s(I)
_oxford_diffrn_Wilson_B_factor 3.02
_oxford_diffrn_Wilson_scale 2.88
_oxford_refine_ls_r_factor_ref 0.0388
_oxford_refine_ls_scale 0.5977(13)
_oxford_reflns_number_all 2286
_oxford_reflns_threshold_expression_ref I>-10.0\s(I)
_oxford_structure_analysis_title '7021004 she1015'
_cod_data_source_file jo500458y_si_009.cif
_cod_data_source_block she1015
_cod_depositor_comments
;The following automatic conversions were performed:

'_symmetry_cell_setting'
 value 'Orthorhombic' changed to
'orthorhombic' according
 to
/usr/data/users/saulius/automatic-downloads/rss-feeds/ACS/lib/dictionaries/cif_core.dic
dictionary
 named 'cif_core.dic' version 2.4.2 from 2011-04-26.

Automatic conversion
 script
Id: cif_fix_values 2281 2013-09-26 08:29:07Z andrius  Adding full
 bibliography for /tmp/tmp-cod-update-bibliographies-17276/cifs/4029215.cif.
;
_cod_original_sg_symbol_H-M 'P 21 21 21 '
_cod_database_code 4029215

loop_
_symmetry_equiv_pos_as_xyz
x,y,z
x+1/2,-y+1/2,-z
-x,y+1/2,-z+1/2
-x+1/2,-y,z+1/2

loop_
_atom_site_label
_atom_site_type_symbol
_atom_site_fract_x
_atom_site_fract_y
_atom_site_fract_z
_atom_site_U_iso_or_equiv
_atom_site_occupancy
_atom_site_adp_type
_atom_site_refinement_flags_posn
O1 O 0.58005(19) 0.61046(10) 0.64392(9) 0.0352 1.0000 Uani .
C2 C 0.7064(3) 0.66913(13) 0.66613(13) 0.0322 1.0000 Uani .
C3 C 0.8637(3) 0.63633(14) 0.62612(13) 0.0313 1.0000 Uani .
C4 C 0.8454(3) 0.55712(13) 0.62606(13) 0.0328 1.0000 Uani .
C5 C 0.6763(3) 0.54033(14) 0.66540(13) 0.0328 1.0000 Uani .
C6 C 0.9984(3) 0.51123(13) 0.59819(13) 0.0337 1.0000 Uani .
C7 C 1.1528(3) 0.53408(15) 0.64927(15) 0.0403 1.0000 Uani .
C8 C 1.1690(3) 0.62663(15) 0.65540(15) 0.0397 1.0000 Uani .
C9 C 1.0359(3) 0.66702(13) 0.60248(13) 0.0324 1.0000 Uani .
C10 C 1.0684(3) 0.63550(13) 0.51800(13) 0.0329 1.0000 Uani .
C11 C 0.9442(3) 0.67152(14) 0.46136(13) 0.0344 1.0000 Uani .
O12 O 0.9279(2) 0.74163(9) 0.44476(10) 0.0463 1.0000 Uani .
N13 N 0.8430(2) 0.61048(11) 0.43088(11) 0.0346 1.0000 Uani .
C14 C 0.7082(3) 0.62374(14) 0.37490(14) 0.0381 1.0000 Uani .
C15 C 0.5423(3) 0.60389(15) 0.39381(17) 0.0459 1.0000 Uani .
C16 C 0.4141(4) 0.61565(16) 0.3391(2) 0.0566 1.0000 Uani .
C17 C 0.4513(4) 0.64867(16) 0.26717(19) 0.0591 1.0000 Uani .
C18 C 0.6170(4) 0.66946(17) 0.24884(17) 0.0557 1.0000 Uani .
C19 C 0.7478(4) 0.65652(14) 0.30234(14) 0.0435 1.0000 Uani .
C20 C 0.8837(3) 0.53569(14) 0.46211(13) 0.0344 1.0000 Uani .
O21 O 0.8046(2) 0.47490(10) 0.44784(10) 0.0412 1.0000 Uani .
C22 C 1.0356(3) 0.54482(13) 0.51489(13) 0.0333 1.0000 Uani .
C23 C 0.7001(3) 0.55764(13) 0.75487(13) 0.0321 1.0000 Uani .
C24 C 0.5347(3) 0.54683(13) 0.79935(13) 0.0333 1.0000 Uani .
O25 O 0.4550(2) 0.48552(9) 0.80754(9) 0.0400 1.0000 Uani .
N26 N 0.4864(2) 0.62082(11) 0.83057(11) 0.0339 1.0000 Uani .
C27 C 0.3533(3) 0.63026(13) 0.88825(14) 0.0360 1.0000 Uani .
C28 C 0.1932(3) 0.59930(15) 0.87600(15) 0.0426 1.0000 Uani .
C29 C 0.0708(3) 0.60612(16) 0.93440(18) 0.0518 1.0000 Uani .
C30 C 0.1100(4) 0.64426(16) 1.00436(18) 0.0550 1.0000 Uani .
C31 C 0.2715(4) 0.67508(16) 1.01611(16) 0.0502 1.0000 Uani .
C32 C 0.3947(4) 0.66785(15) 0.95832(14) 0.0434 1.0000 Uani .
C33 C 0.5908(3) 0.68307(14) 0.80563(13) 0.0347 1.0000 Uani .
O34 O 0.5699(2) 0.75282(10) 0.82189(10) 0.0455 1.0000 Uani .
C35 C 0.7305(3) 0.64869(13) 0.75497(13) 0.0332 1.0000 Uani .
H21 H 0.6712 0.7237 0.6533 0.0384 1.0000 Uiso R
H51 H 0.6178 0.4907 0.6533 0.0382 1.0000 Uiso R
H61 H 0.9789 0.4538 0.5963 0.0391 1.0000 Uiso R
H71 H 1.1392 0.5108 0.7012 0.0484 1.0000 Uiso R
H72 H 1.2559 0.5121 0.6254 0.0473 1.0000 Uiso R
H81 H 1.1497 0.6453 0.7098 0.0469 1.0000 Uiso R
H82 H 1.2830 0.6426 0.6395 0.0468 1.0000 Uiso R
H91 H 1.0442 0.7241 0.6044 0.0381 1.0000 Uiso R
H101 H 1.1846 0.6487 0.5026 0.0378 1.0000 Uiso R
H151 H 0.5189 0.5827 0.4447 0.0547 1.0000 Uiso R
H161 H 0.3027 0.6012 0.3514 0.0675 1.0000 Uiso R
H171 H 0.3619 0.6572 0.2301 0.0709 1.0000 Uiso R
H181 H 0.6443 0.6915 0.1996 0.0670 1.0000 Uiso R
H191 H 0.8609 0.6694 0.2900 0.0514 1.0000 Uiso R
H221 H 1.1326 0.5174 0.4914 0.0403 1.0000 Uiso R
H231 H 0.7936 0.5271 0.7767 0.0383 1.0000 Uiso R
H281 H 0.1700 0.5727 0.8295 0.0509 1.0000 Uiso R
H291 H -0.0374 0.5842 0.9249 0.0618 1.0000 Uiso R
H301 H 0.0257 0.6475 1.0443 0.0660 1.0000 Uiso R
H311 H 0.2993 0.7016 1.0627 0.0602 1.0000 Uiso R
H321 H 0.5038 0.6892 0.9651 0.0518 1.0000 Uiso R
H351 H 0.8427 0.6646 0.7747 0.0401 1.0000 Uiso R

loop_
_atom_site_aniso_label
_atom_site_aniso_U_11
_atom_site_aniso_U_22
_atom_site_aniso_U_33
_atom_site_aniso_U_23
_atom_site_aniso_U_13
_atom_site_aniso_U_12
O1 0.0312(8) 0.0392(8) 0.0351(8) 0.0010(7) -0.0030(7) 0.0001(7)
C2 0.0316(11) 0.0311(11) 0.0341(12) 0.0022(10) 0.0018(10) -0.0001(10)
C3 0.0344(12) 0.0320(11) 0.0274(11) 0.0011(9) 0.0003(10) 0.0009(10)
C4 0.0354(12) 0.0358(12) 0.0273(11) 0.0004(9) 0.0025(10) -0.0012(10)
C5 0.0338(12) 0.0324(12) 0.0322(11) -0.0008(9) 0.0002(10) -0.0023(10)
C6 0.0388(13) 0.0291(11) 0.0330(11) 0.0008(9) 0.0025(10) 0.0044(10)
C7 0.0413(13) 0.0396(13) 0.0399(13) 0.0033(11) -0.0042(12) 0.0058(12)
C8 0.0374(12) 0.0419(14) 0.0397(13) 0.0020(11) -0.0055(11) -0.0047(11)
C9 0.0343(12) 0.0303(11) 0.0327(11) 0.0004(9) -0.0012(10) -0.0036(10)
C10 0.0292(11) 0.0369(12) 0.0326(11) 0.0014(10) 0.0035(10) -0.0003(10)
C11 0.0392(13) 0.0350(12) 0.0289(11) 0.0005(9) 0.0062(10) -0.0007(10)
O12 0.0584(11) 0.0332(9) 0.0472(10) 0.0065(8) -0.0063(9) -0.0040(9)
N13 0.0389(10) 0.0314(10) 0.0334(10) 0.0016(8) -0.0015(9) 0.0006(9)
C14 0.0453(13) 0.0296(12) 0.0394(13) -0.0040(10) -0.0075(12) 0.0045(11)
C15 0.0460(15) 0.0373(13) 0.0543(15) -0.0020(12) -0.0065(13) -0.0011(12)
C16 0.0475(15) 0.0431(15) 0.079(2) -0.0087(15) -0.0166(16) 0.0008(13)
C17 0.072(2) 0.0422(15) 0.0632(19) -0.0135(14) -0.0307(17) 0.0104(15)
C18 0.081(2) 0.0459(15) 0.0401(14) -0.0033(12) -0.0137(16) 0.0105(16)
C19 0.0563(16) 0.0372(13) 0.0368(13) -0.0006(11) -0.0041(12) 0.0048(13)
C20 0.0375(13) 0.0344(12) 0.0313(11) -0.0009(10) 0.0054(10) 0.0008(11)
O21 0.0442(9) 0.0336(9) 0.0458(10) -0.0010(7) -0.0034(8) -0.0031(8)
C22 0.0342(12) 0.0330(11) 0.0326(12) -0.0007(9) 0.0058(10) 0.0033(10)
C23 0.0333(11) 0.0332(11) 0.0299(11) 0.0033(9) 0.0013(10) 0.0010(10)
C24 0.0373(12) 0.0325(12) 0.0301(11) 0.0024(9) 0.0007(10) -0.0002(10)
O25 0.0417(9) 0.0363(9) 0.0420(9) -0.0004(7) 0.0070(8) -0.0059(8)
N26 0.0366(10) 0.0327(10) 0.0324(10) -0.0007(8) 0.0050(9) -0.0002(9)
C27 0.0403(13) 0.0319(12) 0.0358(12) 0.0018(10) 0.0079(11) 0.0017(11)
C28 0.0435(14) 0.0432(14) 0.0411(13) 0.0013(11) 0.0034(12) -0.0006(12)
C29 0.0399(14) 0.0481(15) 0.0675(18) 0.0025(14) 0.0123(14) -0.0018(13)
C30 0.0612(18) 0.0481(15) 0.0558(17) -0.0023(13) 0.0252(15) 0.0057(14)
C31 0.0622(17) 0.0470(15) 0.0415(14) -0.0082(12) 0.0149(14) 0.0034(14)
C32 0.0474(14) 0.0413(13) 0.0414(13) -0.0067(11) 0.0048(12) -0.0004(12)
C33 0.0416(13) 0.0343(12) 0.0283(11) 0.0004(9) 0.0027(11) 0.0000(11)
O34 0.0568(11) 0.0339(9) 0.0458(10) -0.0040(7) 0.0128(9) -0.0023(9)
C35 0.0330(12) 0.0344(12) 0.0322(11) 0.0006(10) -0.0002(10) -0.0005(10)

loop_
_atom_type_symbol
_atom_type_scat_dispersion_real
_atom_type_scat_dispersion_imag
_atom_type_scat_Cromer_Mann_a1
_atom_type_scat_Cromer_Mann_b1
_atom_type_scat_Cromer_Mann_a2
_atom_type_scat_Cromer_Mann_b2
_atom_type_scat_Cromer_Mann_a3
_atom_type_scat_Cromer_Mann_b3
_atom_type_scat_Cromer_Mann_a4
_atom_type_scat_Cromer_Mann_b4
_atom_type_scat_Cromer_Mann_c
_atom_type_scat_source
C 0.0033 0.0016 2.3100 20.8439 1.0200 10.2075 1.5886 0.5687 0.8650 51.6512 0.2156 'International Tables Vol C 4.2.6.8 and 6.1.1.4'
H 0.0000 0.0000 0.4930 10.5109 0.3229 26.1257 0.1402 3.1424 0.0408 57.7998 0.0030 'International Tables Vol C 4.2.6.8 and 6.1.1.4'
N 0.0061 0.0033 12.2126 0.0057 3.1322 9.8933 2.0125 28.9975 1.1663 0.5826 -11.5290 'International Tables Vol C 4.2.6.8 and 6.1.1.4'
O 0.0106 0.0060 3.0485 13.2771 2.2868 5.7011 1.5463 0.3239 0.8670 32.9089 0.2508 'International Tables Vol C 4.2.6.8 and 6.1.1.4'

loop_
_exptl_crystal_face_index_h
_exptl_crystal_face_index_k
_exptl_crystal_face_index_l
_exptl_crystal_face_perp_dist
0 1 0 0.120
0 -1 0 0.180
0 0 1 0.030
0 0 -1 0.040
1 1 0 0.050
-1 -1 0 0.160
1 -1 0 0.070
-1 1 0 0.140

loop_
_geom_angle_atom_site_label_1
_geom_angle_atom_site_label_2
_geom_angle_atom_site_label_3
_geom_angle
_geom_angle_publ_flag
C2 O1 C5 97.32(15) yes
O1 C2 C3 101.15(17) yes
O1 C2 C35 100.87(17) yes
C3 C2 C35 105.09(18) yes
O1 C2 H21 112.5 no
C3 C2 H21 117.8 no
C35 C2 H21 117.0 no
C2 C3 C4 105.8(2) yes
C2 C3 C9 137.0(2) yes
C4 C3 C9 116.0(2) yes
C3 C4 C5 106.2(2) yes
C3 C4 C6 115.0(2) yes
C5 C4 C6 138.2(2) yes
C4 C5 O1 101.18(17) yes
C4 C5 C23 107.16(18) yes
O1 C5 C23 99.21(17) yes
C4 C5 H51 118.6 no
O1 C5 H51 113.3 no
C23 C5 H51 114.9 no
C4 C6 C7 108.71(18) yes
C4 C6 C22 104.76(18) yes
C7 C6 C22 106.33(19) yes
C4 C6 H61 113.0 no
C7 C6 H61 112.8 no
C22 C6 H61 110.8 no
C6 C7 C8 110.43(19) yes
C6 C7 H71 109.3 no
C8 C7 H71 110.2 no
C6 C7 H72 108.6 no
C8 C7 H72 109.6 no
H71 C7 H72 108.7 no
C7 C8 C9 110.02(19) yes
C7 C8 H81 111.3 no
C9 C8 H81 108.0 no
C7 C8 H82 109.2 no
C9 C8 H82 109.8 no
H81 C8 H82 108.4 no
C8 C9 C3 107.56(18) yes
C8 C9 C10 106.56(18) yes
C3 C9 C10 106.32(18) yes
C8 C9 H91 111.8 no
C3 C9 H91 113.2 no
C10 C9 H91 111.0 no
C9 C10 C11 110.83(18) yes
C9 C10 C22 109.77(18) yes
C11 C10 C22 105.40(19) yes
C9 C10 H101 109.1 no
C11 C10 H101 110.0 no
C22 C10 H101 111.7 no
C10 C11 O12 127.4(2) yes
C10 C11 N13 108.42(19) yes
O12 C11 N13 124.2(2) yes
C11 N13 C14 123.48(19) yes
C11 N13 C20 112.57(19) yes
C14 N13 C20 123.93(19) yes
N13 C14 C15 119.9(2) yes
N13 C14 C19 119.2(2) yes
C15 C14 C19 120.9(2) yes
C14 C15 C16 119.4(3) yes
C14 C15 H151 118.8 no
C16 C15 H151 121.8 no
C15 C16 C17 120.3(3) yes
C15 C16 H161 119.3 no
C17 C16 H161 120.3 no
C16 C17 C18 120.1(3) yes
C16 C17 H171 119.7 no
C18 C17 H171 120.1 no
C17 C18 C19 120.3(3) yes
C17 C18 H181 121.0 no
C19 C18 H181 118.7 no
C14 C19 C18 118.9(3) yes
C14 C19 H191 120.2 no
C18 C19 H191 121.0 no
N13 C20 O21 123.8(2) yes
N13 C20 C22 108.62(19) yes
O21 C20 C22 127.6(2) yes
C10 C22 C6 110.81(18) yes
C10 C22 C20 104.66(18) yes
C6 C22 C20 111.33(19) yes
C10 C22 H221 110.4 no
C6 C22 H221 110.6 no
C20 C22 H221 108.9 no
C5 C23 C24 111.47(19) yes
C5 C23 C35 101.67(17) yes
C24 C23 C35 104.48(19) yes
C5 C23 H231 111.6 no
C24 C23 H231 113.0 no
C35 C23 H231 113.9 no
C23 C24 O25 127.0(2) yes
C23 C24 N26 108.49(19) yes
O25 C24 N26 124.5(2) yes
C24 N26 C27 123.51(18) yes
C24 N26 C33 112.73(18) yes
C27 N26 C33 123.50(18) yes
N26 C27 C28 121.0(2) yes
N26 C27 C32 118.0(2) yes
C28 C27 C32 121.0(2) yes
C27 C28 C29 119.4(2) yes
C27 C28 H281 119.3 no
C29 C28 H281 121.3 no
C28 C29 C30 120.2(3) yes
C28 C29 H291 117.9 no
C30 C29 H291 121.9 no
C29 C30 C31 119.9(3) yes
C29 C30 H301 119.4 no
C31 C30 H301 120.7 no
C30 C31 C32 120.1(2) yes
C30 C31 H311 120.9 no
C32 C31 H311 119.0 no
C27 C32 C31 119.4(3) yes
C27 C32 H321 119.5 no
C31 C32 H321 121.0 no
N26 C33 O34 124.9(2) yes
N26 C33 C35 108.46(19) yes
O34 C33 C35 126.7(2) yes
C23 C35 C2 101.29(18) yes
C23 C35 C33 105.36(19) yes
C2 C35 C33 112.62(19) yes
C23 C35 H351 114.1 no
C2 C35 H351 112.5 no
C33 C35 H351 110.5 no

loop_
_geom_bond_atom_site_label_1
_geom_bond_atom_site_label_2
_geom_bond_distance
_geom_bond_publ_flag
O1 C2 1.445(3) yes
O1 C5 1.442(3) yes
C2 C3 1.513(3) yes
C2 C35 1.567(3) yes
C2 H21 0.979 no
C3 C4 1.333(3) yes
C3 C9 1.498(3) yes
C4 C5 1.512(3) yes
C4 C6 1.501(3) yes
C5 C23 1.567(3) yes
C5 H51 0.971 no
C6 C7 1.540(3) yes
C6 C22 1.558(3) yes
C6 H61 0.973 no
C7 C8 1.557(4) yes
C7 H71 0.975 no
C7 H72 0.977 no
C8 C9 1.537(3) yes
C8 H81 0.991 no
C8 H82 0.971 no
C9 C10 1.558(3) yes
C9 H91 0.957 no
C10 C11 1.499(3) yes
C10 C22 1.539(3) yes
C10 H101 0.974 no
C11 O12 1.213(3) yes
C11 N13 1.393(3) yes
N13 C14 1.442(3) yes
N13 C20 1.397(3) yes
C14 C15 1.381(4) yes
C14 C19 1.390(3) yes
C15 C16 1.386(4) yes
C15 H151 0.956 no
C16 C17 1.378(5) yes
C16 H161 0.930 no
C17 C18 1.380(5) yes
C17 H171 0.955 no
C18 C19 1.390(4) yes
C18 H181 0.942 no
C19 H191 0.936 no
C20 O21 1.216(3) yes
C20 C22 1.501(3) yes
C22 H221 0.974 no
C23 C24 1.513(3) yes
C23 C35 1.542(3) yes
C23 H231 0.969 no
C24 O25 1.209(3) yes
C24 N26 1.400(3) yes
N26 C27 1.443(3) yes
N26 C33 1.391(3) yes
C27 C28 1.373(3) yes
C27 C32 1.390(3) yes
C28 C29 1.389(4) yes
C28 H281 0.929 no
C29 C30 1.389(4) yes
C29 H291 0.938 no
C30 C31 1.381(4) yes
C30 H301 0.951 no
C31 C32 1.386(4) yes
C31 H311 0.938 no
C32 H321 0.934 no
C33 O34 1.211(3) yes
C33 C35 1.510(3) yes
C35 H351 0.979 no

loop_
_geom_contact_atom_site_label_1
_geom_contact_atom_site_label_2
_geom_contact_distance
_geom_contact_site_symmetry_2
_geom_contact_publ_flag
O1 O12 3.137(2) 2_466 no
O1 C8 3.238(3) 1_455 no
O1 C7 3.584(3) 1_455 no
O12 C2 3.253(3) 2_566 no
O12 C8 3.450(3) 2_466 no
O12 C9 3.524(3) 2_466 no
O12 C10 3.545(3) 2_466 no
O21 C24 2.855(3) 4_664 no
O21 N26 3.043(2) 4_664 no
O21 O25 3.119(2) 4_664 no
O21 C29 3.247(3) 4_564 no
O21 C23 3.342(3) 4_664 no
O21 C32 3.359(3) 4_664 no
O21 C27 3.364(3) 4_664 no
O25 C20 2.949(3) 4_665 no
O25 N13 3.086(2) 4_665 no
O25 C19 3.328(3) 4_665 no
O25 C16 3.394(3) 4_565 no
O25 C14 3.410(3) 4_665 no
O25 C22 3.579(3) 4_665 no
O34 C31 3.407(3) 2_567 no
O34 C30 3.446(3) 2_567 no
N13 C24 3.591(3) 4_664 no
N26 C20 3.597(3) 4_665 no
C20 C24 3.170(3) 4_664 no

loop_
_geom_torsion_atom_site_label_1
_geom_torsion_atom_site_label_2
_geom_torsion_atom_site_label_3
_geom_torsion_atom_site_label_4
_geom_torsion
_geom_torsion_publ_flag
O1 C2 C3 C4 -31.8(2) no
O1 C2 C3 C9 162.2(2) no
O1 C2 C35 C23 32.3(2) no
O1 C2 C35 C33 -79.8(2) no
O1 C5 C4 C3 31.1(2) no
O1 C5 C4 C6 -158.6(3) no
O1 C5 C23 C24 72.2(2) no
O1 C5 C23 C35 -38.6(2) no
O12 C11 N13 C14 1.0(3) no
O12 C11 N13 C20 -177.4(2) no
O12 C11 C10 C9 62.4(3) no
O12 C11 C10 C22 -178.9(2) no
O21 C20 N13 C11 175.0(2) no
O21 C20 N13 C14 -3.4(3) no
O21 C20 C22 C6 -53.8(3) no
O21 C20 C22 C10 -173.6(2) no
O25 C24 N26 C27 12.0(3) no
O25 C24 N26 C33 -173.7(2) no
O25 C24 C23 C5 64.0(3) no
O25 C24 C23 C35 173.0(2) no
O34 C33 N26 C24 176.5(2) no
O34 C33 N26 C27 -9.1(3) no
O34 C33 C35 C2 -71.6(3) no
O34 C33 C35 C23 178.9(2) no
N13 C11 C10 C9 -116.0(2) no
N13 C11 C10 C22 2.7(2) no
N13 C14 C15 C16 -178.9(2) no
N13 C14 C19 C18 -179.7(2) no
N13 C20 C22 C6 125.5(2) no
N13 C20 C22 C10 5.8(2) no
N26 C24 C23 C5 -116.0(2) no
N26 C24 C23 C35 -7.0(2) no
N26 C27 C28 C29 176.9(2) no
N26 C27 C32 C31 -177.5(2) no
N26 C33 C35 C2 107.8(2) no
N26 C33 C35 C23 -1.8(2) no
C2 O1 C5 C4 -49.3(2) no
C2 O1 C5 C23 60.4(2) no
C2 C3 C4 C5 0.4(2) no
C2 C3 C4 C6 -172.5(2) no
C2 C3 C9 C8 110.3(3) no
C2 C3 C9 C10 -135.8(3) no
C2 C35 C23 C5 3.7(2) no
C2 C35 C23 C24 -112.3(2) no
C3 C2 O1 C5 49.6(2) no
C3 C2 C35 C23 -72.5(2) no
C3 C2 C35 C33 175.4(2) no
C3 C4 C5 C23 -72.3(2) no
C3 C4 C6 C7 57.0(3) no
C3 C4 C6 C22 -56.3(2) no
C3 C9 C8 C7 56.1(2) no
C3 C9 C10 C11 65.4(2) no
C3 C9 C10 C22 -50.6(2) no
C4 C3 C2 C35 72.8(2) no
C4 C3 C9 C8 -54.7(3) no
C4 C3 C9 C10 59.2(3) no
C4 C5 C23 C24 177.0(2) no
C4 C5 C23 C35 66.2(2) no
C4 C6 C7 C8 -49.5(2) no
C4 C6 C22 C10 58.5(2) no
C4 C6 C22 C20 -57.5(2) no
C5 O1 C2 C35 -58.4(2) no
C5 C4 C3 C9 169.9(2) no
C5 C4 C6 C7 -112.7(3) no
C5 C4 C6 C22 134.0(3) no
C5 C23 C35 C33 121.3(2) no
C6 C4 C3 C9 -3.0(3) no
C6 C4 C5 C23 98.0(3) no
C6 C7 C8 C9 -5.2(3) no
C6 C22 C10 C9 -5.7(3) no
C6 C22 C10 C11 -125.2(2) no
C7 C6 C22 C10 -56.5(2) no
C7 C6 C22 C20 -172.6(2) no
C7 C8 C9 C10 -57.5(2) no
C8 C7 C6 C22 62.8(2) no
C8 C9 C10 C11 180.0(2) no
C8 C9 C10 C22 63.9(2) no
C9 C3 C2 C35 -93.2(3) no
C9 C10 C22 C20 114.4(2) no
C10 C11 N13 C14 179.4(2) no
C10 C11 N13 C20 1.0(2) no
C11 N13 C14 C15 -118.9(3) no
C11 N13 C14 C19 61.0(3) no
C11 N13 C20 C22 -4.4(2) no
C11 C10 C22 C20 -5.0(2) no
C14 N13 C20 C22 177.2(2) no
C14 C15 C16 C17 -1.6(4) no
C14 C19 C18 C17 -1.2(4) no
C15 C14 N13 C20 59.3(3) no
C15 C14 C19 C18 0.3(4) no
C15 C16 C17 C18 0.7(4) no
C16 C15 C14 C19 1.1(4) no
C16 C17 C18 C19 0.7(4) no
C19 C14 N13 C20 -120.7(2) no
C23 C24 N26 C27 -168.0(2) no
C23 C24 N26 C33 6.3(2) no
C24 N26 C27 C28 -53.1(3) no
C24 N26 C27 C32 123.5(2) no
C24 N26 C33 C35 -2.8(2) no
C24 C23 C35 C33 5.2(2) no
C27 N26 C33 C35 171.5(2) no
C27 C28 C29 C30 0.3(4) no
C27 C32 C31 C30 0.8(4) no
C28 C27 N26 C33 133.1(2) no
C28 C27 C32 C31 -0.9(4) no
C28 C29 C30 C31 -0.4(4) no
C29 C28 C27 C32 0.4(4) no
C29 C30 C31 C32 -0.2(4) no
C32 C27 N26 C33 -50.3(3) no
